data_7131909
loop_
_publ_author_name
'Roy, Shantonu'
'Karmakar, Sudip'
'Mondal, Imtiaj'
'Naskar, Koushik'
'Sarkar, Writhabrata'
'Deb, Indubhusan'

_publ_section_title
;
 Electrochemical C(sp<sup>3</sup>)-C(sp<sup>3</sup>) cross-dehydrogenative
 coupling: enabling access to 9-substituted fluorescent acridanes.
;
_journal_issue 59
_journal_name_full 'Chemical communications (Cambridge, England)'
_journal_page_first 9074
_journal_page_last 9077
_journal_paper_doi 10.1039/d3cc02127k
_journal_volume 59
_journal_year 2023
_chemical_formula_moiety 'C22 H17 N O2'
_chemical_formula_sum 'C22 H17 N O2'
_chemical_formula_weight 327.36
_space_group_crystal_system monoclinic
_space_group_IT_number 14
_space_group_name_Hall '-P 2yn'
_space_group_name_H-M_alt 'P 1 21/n 1'
_atom_sites_solution_hydrogens geom
_atom_sites_solution_primary dual
_audit_creation_date 2023-01-01
_audit_creation_method
;
Olex2 1.3
(compiled 2020.11.12 svn.r5f609507 for OlexSys, GUI svn.r6408)
;
_audit_update_record
;
2023-01-27 deposited with the CCDC.	2023-06-13 downloaded from the CCDC.
;
_cell_angle_alpha 90
_cell_angle_beta 96.522(10)
_cell_angle_gamma 90
_cell_formula_units_Z 4
_cell_length_a 8.549(3)
_cell_length_b 9.093(2)
_cell_length_c 20.815(5)
_cell_measurement_reflns_used 9354
_cell_measurement_temperature 100
_cell_measurement_theta_max 71.873
_cell_measurement_theta_min 4.261
_cell_volume 1607.6(8)
_computing_cell_refinement 'Bruker SAINT V8.38A (Bruker AXS)'
_computing_data_collection 'Bruker APEX3 ver.2018.7-2(Bruker AXS)'
_computing_data_reduction 'Bruker SAINT V8.38A (Bruker AXS)'
_computing_molecular_graphics 'Bruker ShelXLe(Huebschle et all. 2011)'
_computing_publication_material 'Bruker ShelXLe(Huebschle et all. 2011)'
_computing_structure_refinement 'SHELXL-2018/3 (Sheldrick 2018)'
_computing_structure_solution 'SHELXT 2018/2(Sheldrick 2014)'
_diffrn_ambient_temperature 100
_diffrn_detector 'CPAD area detector'
_diffrn_detector_area_resol_mean 7.407
_diffrn_detector_type 'Bruker Photon III'
_diffrn_measured_fraction_theta_full 0.993
_diffrn_measured_fraction_theta_max 0.976
_diffrn_measurement_device 'four-circle diffractometer'
_diffrn_measurement_device_type 'Bruker APEX3_IMuS Diamond_Photon III (1)'
_diffrn_measurement_method '\w and \f scans'
_diffrn_radiation_collimation '0.5 mm double-pinhole'
_diffrn_radiation_monochromator 'mirror optics'
_diffrn_radiation_probe x-ray
_diffrn_radiation_type 'Cu K\a'
_diffrn_radiation_wavelength 1.54184
_diffrn_reflns_av_R_equivalents 0.0566
_diffrn_reflns_av_unetI/netI 0.0339
_diffrn_reflns_Laue_measured_fraction_full 0.993
_diffrn_reflns_Laue_measured_fraction_max 0.976
_diffrn_reflns_limit_h_max 10
_diffrn_reflns_limit_h_min -10
_diffrn_reflns_limit_k_max 10
_diffrn_reflns_limit_k_min -11
_diffrn_reflns_limit_l_max 25
_diffrn_reflns_limit_l_min -25
_diffrn_reflns_number 23659
_diffrn_reflns_point_group_measured_fraction_full 0.993
_diffrn_reflns_point_group_measured_fraction_max 0.976
_diffrn_reflns_theta_full 67.684
_diffrn_reflns_theta_max 72.668
_diffrn_reflns_theta_min 4.276
_diffrn_source 'microfocus sealed X-ray tube'
_diffrn_source_current 1.2
_diffrn_source_power 0.06
_diffrn_source_type 'Incoatec I\ms Diamond'
_diffrn_source_voltage 50.0
_exptl_absorpt_coefficient_mu 0.689
_exptl_absorpt_correction_T_max 0.7536
_exptl_absorpt_correction_T_min 0.6365
_exptl_absorpt_correction_type multi-scan
_exptl_absorpt_process_details
;
SADABS-2016/2 (Bruker,2016/2) was used for absorption correction.
wR2(int) was 0.1182 before and 0.0689 after correction.
The Ratio of minimum to maximum transmission is 0.8446.
The \l/2 correction factor is Not present.
;
_exptl_crystal_colour 'clear yellowish colourless'
_exptl_crystal_colour_lustre clear
_exptl_crystal_colour_modifier yellowish
_exptl_crystal_colour_primary colourless
_exptl_crystal_density_diffrn 1.353
_exptl_crystal_description block
_exptl_crystal_F_000 688
_exptl_crystal_preparation 'In ethanol and chloroform'
_exptl_crystal_size_max 0.2
_exptl_crystal_size_mid 0.2
_exptl_crystal_size_min 0.2
_refine_diff_density_max 0.313
_refine_diff_density_min -0.268
_refine_diff_density_rms 0.054
_refine_ls_extinction_method none
_refine_ls_goodness_of_fit_ref 1.100
_refine_ls_hydrogen_treatment constr
_refine_ls_matrix_type full
_refine_ls_number_parameters 227
_refine_ls_number_reflns 3123
_refine_ls_number_restraints 0
_refine_ls_restrained_S_all 1.100
_refine_ls_R_factor_all 0.0543
_refine_ls_R_factor_gt 0.0503
_refine_ls_shift/su_max 0.000
_refine_ls_shift/su_mean 0.000
_refine_ls_structure_factor_coef Fsqd
_refine_ls_weighting_details 'w=1/[\s^2^(Fo^2^)+(0.0448P)^2^+1.1796P] where P=(Fo^2^+2Fc^2^)/3'
_refine_ls_weighting_scheme calc
_refine_ls_wR_factor_gt 0.1158
_refine_ls_wR_factor_ref 0.1186
_reflns_Friedel_coverage 0.000
_reflns_number_gt 2902
_reflns_number_total 3123
_reflns_threshold_expression 'I > 2\s(I)'
_cod_data_source_file d3cc02127k2.cif
_cod_data_source_block sr_01_170_0m_a
_cod_original_cell_volume 1607.6(7)
_cod_database_code 7131909
_shelx_shelxl_version_number 2018/3
_shelx_space_group_comment
;
The symmetry employed for this shelxl refinement is uniquely defined
by the following loop, which should always be used as a source of
symmetry information in preference to the above space-group names.
They are only intended as comments.
;
_shelx_estimated_absorpt_t_max 0.874
_shelx_estimated_absorpt_t_min 0.874
_olex2_refinement_description
;
1. Fixed Uiso
 At 1.2 times of:
  All C(H) groups
 At 1.5 times of:
  All C(H,H,H) groups
2.a Ternary CH refined with riding coordinates:
 C7(H7), C14(H14)
2.b Aromatic/amide H refined with riding coordinates:
 C13(H13), C4(H4), C1(H1), C6(H6), C12(H12), C10(H10), C5(H5), C11(H11),
 C20(H20), C17(H17), C18(H18), C19(H19)
2.c Idealised Me refined as rotating group:
 C22(H22A,H22B,H22C)
;
_olex2_submission_original_sample_id SR-01-170
_olex2_submission_special_instructions 'No special instructions were received'

loop_
_space_group_symop_operation_xyz
'x, y, z'
'-x+1/2, y+1/2, -z+1/2'
'-x, -y, -z'
'x-1/2, -y-1/2, z-1/2'

loop_
_atom_site_label
_atom_site_type_symbol
_atom_site_fract_x
_atom_site_fract_y
_atom_site_fract_z
_atom_site_U_iso_or_equiv
_atom_site_adp_type
_atom_site_occupancy
_atom_site_site_symmetry_order
_atom_site_calc_flag
_atom_site_refinement_flags_posn
_atom_site_refinement_flags_adp
_atom_site_refinement_flags_occupancy
_atom_site_disorder_assembly
_atom_site_disorder_group
O1 O 0.51433(14) 0.32048(12) 0.61121(6) 0.0205(3) Uani 1 1 d . . . . .
O2 O 0.34954(15) 0.13475(15) 0.47058(6) 0.0282(3) Uani 1 1 d . . . . .
N1 N 0.34691(16) 0.23344(15) 0.72245(7) 0.0180(3) Uani 1 1 d . . . . .
C8 C 0.25098(19) 0.10062(17) 0.62588(7) 0.0151(3) Uani 1 1 d . . . . .
C2 C 0.51503(19) 0.05082(17) 0.68202(8) 0.0160(3) Uani 1 1 d . . . . .
C3 C 0.47684(19) 0.14014(17) 0.73281(8) 0.0166(3) Uani 1 1 d . . . . .
C7 C 0.41980(19) 0.06624(17) 0.61682(8) 0.0167(3) Uani 1 1 d . . . . .
H7 H 0.421882 -0.030298 0.593921 0.020 Uiso 1 1 calc R U . . .
C9 C 0.22124(19) 0.19103(17) 0.67742(8) 0.0158(3) Uani 1 1 d . . . . .
C13 C 0.1252(2) 0.04522(18) 0.58532(8) 0.0186(4) Uani 1 1 d . . . . .
H13 H 0.145006 -0.018815 0.551093 0.022 Uiso 1 1 calc R U . . .
C4 C 0.5676(2) 0.13132(19) 0.79275(8) 0.0205(4) Uani 1 1 d . . . . .
H4 H 0.542422 0.190969 0.827607 0.025 Uiso 1 1 calc R U . . .
C1 C 0.64025(19) -0.04600(18) 0.69274(8) 0.0189(4) Uani 1 1 d . . . . .
H1 H 0.664529 -0.108684 0.658732 0.023 Uiso 1 1 calc R U . . .
C6 C 0.7306(2) -0.05298(19) 0.75218(9) 0.0217(4) Uani 1 1 d . . . . .
H6 H 0.817227 -0.118828 0.758779 0.026 Uiso 1 1 calc R U . . .
C12 C -0.0286(2) 0.08088(19) 0.59343(8) 0.0212(4) Uani 1 1 d . . . . .
H12 H -0.113733 0.040114 0.565843 0.025 Uiso 1 1 calc R U . . .
C10 C 0.0672(2) 0.23199(18) 0.68412(8) 0.0188(4) Uani 1 1 d . . . . .
H10 H 0.046763 0.298096 0.717503 0.023 Uiso 1 1 calc R U . . .
C5 C 0.6938(2) 0.0362(2) 0.80152(8) 0.0228(4) Uani 1 1 d . . . . .
H5 H 0.756238 0.032323 0.842268 0.027 Uiso 1 1 calc R U . . .
C11 C -0.0562(2) 0.17689(19) 0.64239(8) 0.0208(4) Uani 1 1 d . . . . .
H11 H -0.161048 0.205281 0.647399 0.025 Uiso 1 1 calc R U . . .
C21 C 0.4140(2) 0.41994(19) 0.58010(8) 0.0210(4) Uani 1 1 d . . . . .
C14 C 0.4934(2) 0.18339(18) 0.57564(8) 0.0186(4) Uani 1 1 d . . . . .
H14 H 0.597285 0.147820 0.564103 0.022 Uiso 1 1 calc R U . . .
C16 C 0.3359(2) 0.3702(2) 0.52314(8) 0.0227(4) Uani 1 1 d . . . . .
C15 C 0.3852(2) 0.2190(2) 0.51435(8) 0.0211(4) Uani 1 1 d . . . . .
C22 C 0.3215(2) 0.3448(2) 0.76957(9) 0.0240(4) Uani 1 1 d . . . . .
H22A H 0.266548 0.301336 0.803811 0.036 Uiso 1 1 calc R U . . .
H22B H 0.257435 0.424290 0.748503 0.036 Uiso 1 1 calc R U . . .
H22C H 0.423135 0.384245 0.788382 0.036 Uiso 1 1 calc R U . . .
C20 C 0.3907(2) 0.5595(2) 0.60370(10) 0.0281(4) Uani 1 1 d . . . . .
H20 H 0.445136 0.593243 0.643286 0.034 Uiso 1 1 calc R U . . .
C17 C 0.2273(2) 0.4595(2) 0.48628(9) 0.0301(4) Uani 1 1 d . . . . .
H17 H 0.172079 0.425034 0.446974 0.036 Uiso 1 1 calc R U . . .
C18 C 0.2030(2) 0.5983(2) 0.50862(10) 0.0341(5) Uani 1 1 d . . . . .
H18 H 0.130357 0.662039 0.484474 0.041 Uiso 1 1 calc R U . . .
C19 C 0.2845(3) 0.6467(2) 0.56675(11) 0.0350(5) Uani 1 1 d . . . . .
H19 H 0.265712 0.743443 0.581262 0.042 Uiso 1 1 calc R U . . .

loop_
_atom_site_aniso_label
_atom_site_aniso_U_11
_atom_site_aniso_U_22
_atom_site_aniso_U_33
_atom_site_aniso_U_23
_atom_site_aniso_U_13
_atom_site_aniso_U_12
O1 0.0244(6) 0.0142(6) 0.0231(6) 0.0011(5) 0.0031(5) 0.0000(5)
O2 0.0324(7) 0.0319(7) 0.0211(6) -0.0039(6) 0.0061(5) -0.0036(6)
N1 0.0174(7) 0.0165(7) 0.0204(7) -0.0065(6) 0.0034(5) 0.0006(5)
C8 0.0179(8) 0.0120(7) 0.0160(8) 0.0030(6) 0.0042(6) 0.0006(6)
C2 0.0174(8) 0.0128(8) 0.0185(8) 0.0009(6) 0.0053(6) -0.0023(6)
C3 0.0155(8) 0.0128(8) 0.0223(8) -0.0001(6) 0.0053(6) -0.0019(6)
C7 0.0192(8) 0.0133(8) 0.0183(8) -0.0021(6) 0.0051(6) 0.0008(6)
C9 0.0187(8) 0.0116(7) 0.0173(8) 0.0016(6) 0.0031(6) -0.0004(6)
C13 0.0252(9) 0.0153(8) 0.0154(8) 0.0010(6) 0.0034(7) -0.0003(7)
C4 0.0205(9) 0.0218(9) 0.0197(8) -0.0023(7) 0.0042(7) -0.0025(7)
C1 0.0204(9) 0.0152(8) 0.0224(8) 0.0008(7) 0.0082(7) 0.0005(6)
C6 0.0176(9) 0.0222(9) 0.0261(9) 0.0069(7) 0.0054(7) 0.0026(7)
C12 0.0212(9) 0.0211(9) 0.0206(8) 0.0025(7) -0.0010(7) -0.0021(7)
C10 0.0210(9) 0.0164(8) 0.0197(8) -0.0008(7) 0.0062(7) 0.0024(6)
C5 0.0189(9) 0.0272(9) 0.0220(9) 0.0049(7) 0.0010(7) -0.0025(7)
C11 0.0168(8) 0.0229(9) 0.0229(9) 0.0033(7) 0.0036(7) 0.0022(7)
C21 0.0215(9) 0.0184(8) 0.0243(9) 0.0054(7) 0.0076(7) 0.0006(7)
C14 0.0204(9) 0.0173(8) 0.0191(8) -0.0009(7) 0.0063(7) 0.0008(6)
C16 0.0230(9) 0.0250(9) 0.0217(9) 0.0072(7) 0.0097(7) 0.0011(7)
C15 0.0212(9) 0.0277(9) 0.0157(8) 0.0007(7) 0.0080(7) -0.0016(7)
C22 0.0219(9) 0.0218(9) 0.0287(9) -0.0116(8) 0.0044(7) 0.0005(7)
C20 0.0322(10) 0.0201(9) 0.0328(10) 0.0011(8) 0.0072(8) -0.0015(8)
C17 0.0299(10) 0.0365(11) 0.0245(9) 0.0108(8) 0.0046(8) 0.0031(8)
C18 0.0330(11) 0.0303(11) 0.0397(11) 0.0151(9) 0.0072(9) 0.0104(9)
C19 0.0428(12) 0.0197(10) 0.0440(12) 0.0045(9) 0.0120(10) 0.0048(8)

loop_
_atom_type_symbol
_atom_type_description
_atom_type_scat_dispersion_real
_atom_type_scat_dispersion_imag
_atom_type_scat_source
C C 0.0181 0.0091 'International Tables Vol C Tables 4.2.6.8 and 6.1.1.4'
H H 0.0000 0.0000 'International Tables Vol C Tables 4.2.6.8 and 6.1.1.4'
N N 0.0311 0.0180 'International Tables Vol C Tables 4.2.6.8 and 6.1.1.4'
O O 0.0492 0.0322 'International Tables Vol C Tables 4.2.6.8 and 6.1.1.4'

loop_
_geom_angle_atom_site_label_1
_geom_angle_atom_site_label_2
_geom_angle_atom_site_label_3
_geom_angle
_geom_angle_site_symmetry_1
_geom_angle_site_symmetry_3
_geom_angle_publ_flag
C21 O1 C14 107.09(13) . . ?
C3 N1 C9 118.29(13) . . ?
C3 N1 C22 120.03(14) . . ?
C9 N1 C22 119.06(14) . . ?
C9 C8 C7 118.53(14) . . ?
C13 C8 C7 122.40(14) . . ?
C13 C8 C9 119.06(15) . . ?
C3 C2 C7 118.50(14) . . ?
C1 C2 C3 119.29(15) . . ?
C1 C2 C7 122.20(15) . . ?
N1 C3 C2 119.06(15) . . ?
C4 C3 N1 121.71(15) . . ?
C4 C3 C2 119.22(15) . . ?
C8 C7 H7 108.1 . . ?
C8 C7 C14 112.44(13) . . ?
C2 C7 C8 109.45(13) . . ?
C2 C7 H7 108.1 . . ?
C2 C7 C14 110.56(13) . . ?
C14 C7 H7 108.1 . . ?
N1 C9 C8 118.96(14) . . ?
C10 C9 N1 121.56(15) . . ?
C10 C9 C8 119.44(15) . . ?
C8 C13 H13 119.2 . . ?
C12 C13 C8 121.56(15) . . ?
C12 C13 H13 119.2 . . ?
C3 C4 H4 119.9 . . ?
C5 C4 C3 120.13(16) . . ?
C5 C4 H4 119.9 . . ?
C2 C1 H1 119.5 . . ?
C6 C1 C2 121.09(16) . . ?
C6 C1 H1 119.5 . . ?
C1 C6 H6 120.3 . . ?
C5 C6 C1 119.33(16) . . ?
C5 C6 H6 120.3 . . ?
C13 C12 H12 120.6 . . ?
C11 C12 C13 118.85(16) . . ?
C11 C12 H12 120.6 . . ?
C9 C10 H10 119.9 . . ?
C11 C10 C9 120.25(15) . . ?
C11 C10 H10 119.9 . . ?
C4 C5 H5 119.5 . . ?
C6 C5 C4 120.92(16) . . ?
C6 C5 H5 119.5 . . ?
C12 C11 H11 119.7 . . ?
C10 C11 C12 120.67(16) . . ?
C10 C11 H11 119.7 . . ?
O1 C21 C16 114.34(15) . . ?
O1 C21 C20 123.35(16) . . ?
C16 C21 C20 122.31(17) . . ?
O1 C14 C7 110.11(13) . . ?
O1 C14 H14 109.8 . . ?
O1 C14 C15 105.84(13) . . ?
C7 C14 H14 109.8 . . ?
C15 C14 C7 111.39(14) . . ?
C15 C14 H14 109.8 . . ?
C21 C16 C15 107.50(15) . . ?
C21 C16 C17 120.82(17) . . ?
C17 C16 C15 131.63(18) . . ?
O2 C15 C14 125.22(17) . . ?
O2 C15 C16 130.13(17) . . ?
C16 C15 C14 104.63(14) . . ?
N1 C22 H22A 109.5 . . ?
N1 C22 H22B 109.5 . . ?
N1 C22 H22C 109.5 . . ?
H22A C22 H22B 109.5 . . ?
H22A C22 H22C 109.5 . . ?
H22B C22 H22C 109.5 . . ?
C21 C20 H20 121.8 . . ?
C19 C20 C21 116.31(18) . . ?
C19 C20 H20 121.8 . . ?
C16 C17 H17 121.1 . . ?
C18 C17 C16 117.83(19) . . ?
C18 C17 H17 121.1 . . ?
C17 C18 H18 119.9 . . ?
C17 C18 C19 120.26(18) . . ?
C19 C18 H18 119.9 . . ?
C20 C19 C18 122.47(19) . . ?
C20 C19 H19 118.8 . . ?
C18 C19 H19 118.8 . . ?

loop_
_geom_bond_atom_site_label_1
_geom_bond_atom_site_label_2
_geom_bond_distance
_geom_bond_site_symmetry_2
_geom_bond_publ_flag
O1 C21 1.359(2) . ?
O1 C14 1.451(2) . ?
O2 C15 1.203(2) . ?
N1 C3 1.395(2) . ?
N1 C9 1.397(2) . ?
N1 C22 1.443(2) . ?
C8 C7 1.509(2) . ?
C8 C9 1.398(2) . ?
C8 C13 1.384(2) . ?
C2 C3 1.401(2) . ?
C2 C7 1.508(2) . ?
C2 C1 1.384(2) . ?
C3 C4 1.395(2) . ?
C7 H7 1.0000 . ?
C7 C14 1.545(2) . ?
C9 C10 1.390(2) . ?
C13 H13 0.9500 . ?
C13 C12 1.383(2) . ?
C4 H4 0.9500 . ?
C4 C5 1.379(3) . ?
C1 H1 0.9500 . ?
C1 C6 1.384(2) . ?
C6 H6 0.9500 . ?
C6 C5 1.373(3) . ?
C12 H12 0.9500 . ?
C12 C11 1.382(2) . ?
C10 H10 0.9500 . ?
C10 C11 1.382(2) . ?
C5 H5 0.9500 . ?
C11 H11 0.9500 . ?
C21 C16 1.370(3) . ?
C21 C20 1.384(3) . ?
C14 H14 1.0000 . ?
C14 C15 1.523(2) . ?
C16 C15 1.456(3) . ?
C16 C17 1.395(3) . ?
C22 H22A 0.9800 . ?
C22 H22B 0.9800 . ?
C22 H22C 0.9800 . ?
C20 H20 0.9500 . ?
C20 C19 1.373(3) . ?
C17 H17 0.9500 . ?
C17 C18 1.370(3) . ?
C18 H18 0.9500 . ?
C18 C19 1.397(3) . ?
C19 H19 0.9500 . ?

loop_
_geom_torsion_atom_site_label_1
_geom_torsion_atom_site_label_2
_geom_torsion_atom_site_label_3
_geom_torsion_atom_site_label_4
_geom_torsion
_geom_torsion_site_symmetry_1
_geom_torsion_site_symmetry_2
_geom_torsion_site_symmetry_3
_geom_torsion_site_symmetry_4
_geom_torsion_publ_flag
O1 C21 C16 C15 1.1(2) . . . . ?
O1 C21 C16 C17 179.12(15) . . . . ?
O1 C21 C20 C19 -179.57(17) . . . . ?
O1 C14 C15 O2 174.66(16) . . . . ?
O1 C14 C15 C16 -6.99(17) . . . . ?
N1 C3 C4 C5 179.01(15) . . . . ?
N1 C9 C10 C11 -173.75(15) . . . . ?
C8 C7 C14 O1 69.18(17) . . . . ?
C8 C7 C14 C15 -47.93(18) . . . . ?
C8 C9 C10 C11 3.7(2) . . . . ?
C8 C13 C12 C11 1.5(2) . . . . ?
C2 C3 C4 C5 0.4(2) . . . . ?
C2 C7 C14 O1 -53.49(17) . . . . ?
C2 C7 C14 C15 -170.59(13) . . . . ?
C2 C1 C6 C5 0.9(3) . . . . ?
C3 N1 C9 C8 -28.1(2) . . . . ?
C3 N1 C9 C10 149.40(15) . . . . ?
C3 C2 C7 C8 -34.69(19) . . . . ?
C3 C2 C7 C14 89.71(17) . . . . ?
C3 C2 C1 C6 -1.8(2) . . . . ?
C3 C4 C5 C6 -1.2(3) . . . . ?
C7 C8 C9 N1 -6.7(2) . . . . ?
C7 C8 C9 C10 175.76(14) . . . . ?
C7 C8 C13 C12 -178.38(15) . . . . ?
C7 C2 C3 N1 3.8(2) . . . . ?
C7 C2 C3 C4 -177.53(15) . . . . ?
C7 C2 C1 C6 176.81(15) . . . . ?
C7 C14 C15 O2 -65.7(2) . . . . ?
C7 C14 C15 C16 112.68(15) . . . . ?
C9 N1 C3 C2 29.6(2) . . . . ?
C9 N1 C3 C4 -149.03(16) . . . . ?
C9 C8 C7 C2 36.19(19) . . . . ?
C9 C8 C7 C14 -87.10(17) . . . . ?
C9 C8 C13 C12 2.0(2) . . . . ?
C9 C10 C11 C12 -0.2(3) . . . . ?
C13 C8 C7 C2 -143.41(15) . . . . ?
C13 C8 C7 C14 93.29(18) . . . . ?
C13 C8 C9 N1 172.94(14) . . . . ?
C13 C8 C9 C10 -4.6(2) . . . . ?
C13 C12 C11 C10 -2.5(3) . . . . ?
C1 C2 C3 N1 -177.57(15) . . . . ?
C1 C2 C3 C4 1.1(2) . . . . ?
C1 C2 C7 C8 146.71(15) . . . . ?
C1 C2 C7 C14 -88.90(18) . . . . ?
C1 C6 C5 C4 0.6(3) . . . . ?
C21 O1 C14 C7 -112.77(14) . . . . ?
C21 O1 C14 C15 7.73(16) . . . . ?
C21 C16 C15 O2 -177.99(18) . . . . ?
C21 C16 C15 C14 3.77(18) . . . . ?
C21 C16 C17 C18 0.7(3) . . . . ?
C21 C20 C19 C18 0.3(3) . . . . ?
C14 O1 C21 C16 -5.80(19) . . . . ?
C14 O1 C21 C20 173.70(16) . . . . ?
C16 C21 C20 C19 -0.1(3) . . . . ?
C16 C17 C18 C19 -0.4(3) . . . . ?
C15 C16 C17 C18 178.10(18) . . . . ?
C22 N1 C3 C2 -168.89(15) . . . . ?
C22 N1 C3 C4 12.5(2) . . . . ?
C22 N1 C9 C8 170.24(15) . . . . ?
C22 N1 C9 C10 -12.3(2) . . . . ?
C20 C21 C16 C15 -178.38(16) . . . . ?
C20 C21 C16 C17 -0.4(3) . . . . ?
C17 C16 C15 O2 4.3(3) . . . . ?
C17 C16 C15 C14 -173.93(18) . . . . ?
C17 C18 C19 C20 0.0(3) . . . . ?
